data_4514203
loop_
_publ_author_name
'Liu, Bing'
'Yao, Shuo'
'Liu, Xinyao'
'Li, Xu'
'Krishna, Rajamani'
'Li, Guanghua'
'Huo, Qisheng'
'Liu, Yunling'

_publ_section_title
;
 Two Analogous Polyhedron-Based MOFs with High Density of Lewis Basic
 Sites and Open Metal Sites: Significant CO2 Capture and Gas Selectivity
 Performance.
;
_journal_issue 38
_journal_name_full 'ACS applied materials &amp; interfaces'
_journal_page_first 32820
_journal_page_last 32828
_journal_paper_doi 10.1021/acsami.7b10795
_journal_volume 9
_journal_year 2017
_chemical_formula_moiety 'C72 H91 Cu6 N13 O42'
_chemical_formula_sum 'C72 H91 Cu6 N13 O42'
_chemical_formula_weight 2191.82
_chemical_name_systematic
; 
 ? 
;
_space_group_IT_number 128
_symmetry_cell_setting tetragonal
_symmetry_space_group_name_Hall '-P 4 2n'
_symmetry_space_group_name_H-M 'P 4/m n c'
_atom_sites_solution_hydrogens geom
_atom_sites_solution_primary direct
_atom_sites_solution_secondary difmap
_audit_creation_method SHELXL-97
_cell_angle_alpha 90.00
_cell_angle_beta 90.00
_cell_angle_gamma 90.00
_cell_formula_units_Z 8
_cell_length_a 27.199(4)
_cell_length_b 27.199(4)
_cell_length_c 39.140(8)
_cell_measurement_reflns_used 13133
_cell_measurement_temperature 293(2)
_cell_measurement_theta_max 25.14
_cell_measurement_theta_min 1.04
_cell_volume 28955(8)
_computing_cell_refinement 'Bruker SMART'
_computing_data_collection 'Bruker SMART'
_computing_data_reduction 'Bruker SAINT'
_computing_molecular_graphics SHELXP-97
_computing_publication_material SHELXTL
_computing_structure_refinement 'SHELXL-97 (Sheldrick, 1997)'
_computing_structure_solution 'SHELXS-97 (Sheldrick, 1990)'
_diffrn_ambient_temperature 293(2)
_diffrn_detector_area_resol_mean 9.00cm
_diffrn_measured_fraction_theta_full 0.996
_diffrn_measured_fraction_theta_max 0.996
_diffrn_measurement_device_type 'CCD area detector'
_diffrn_measurement_method 'phi and omega scans'
_diffrn_radiation_monochromator graphite
_diffrn_radiation_source 'fine-focus sealed tube'
_diffrn_radiation_type MoK\a
_diffrn_radiation_wavelength 0.71073
_diffrn_reflns_av_R_equivalents 0.0768
_diffrn_reflns_av_sigmaI/netI 0.0395
_diffrn_reflns_limit_h_max 32
_diffrn_reflns_limit_h_min -31
_diffrn_reflns_limit_k_max 32
_diffrn_reflns_limit_k_min -32
_diffrn_reflns_limit_l_max 46
_diffrn_reflns_limit_l_min -33
_diffrn_reflns_number 184506
_diffrn_reflns_theta_full 25.14
_diffrn_reflns_theta_max 25.14
_diffrn_reflns_theta_min 1.04
_diffrn_standards_decay_% none
_diffrn_standards_interval_count none
_diffrn_standards_interval_time none
_diffrn_standards_number none
_exptl_absorpt_coefficient_mu 0.928
_exptl_absorpt_correction_T_max 0.7248
_exptl_absorpt_correction_T_min 0.6745
_exptl_absorpt_correction_type empirical
_exptl_absorpt_process_details SADABS
_exptl_crystal_colour blue
_exptl_crystal_density_diffrn 1.006
_exptl_crystal_density_meas ?
_exptl_crystal_density_method 'not measured'
_exptl_crystal_description block
_exptl_crystal_F_000 8992
_exptl_crystal_size_max 0.22
_exptl_crystal_size_mid 0.20
_exptl_crystal_size_min 0.20
_refine_diff_density_max 1.108
_refine_diff_density_min -0.355
_refine_diff_density_rms 0.086
_refine_ls_extinction_method none
_refine_ls_goodness_of_fit_ref 1.079
_refine_ls_hydrogen_treatment mixed
_refine_ls_matrix_type full
_refine_ls_number_parameters 487
_refine_ls_number_reflns 13133
_refine_ls_number_restraints 36
_refine_ls_restrained_S_all 1.080
_refine_ls_R_factor_all 0.0687
_refine_ls_R_factor_gt 0.0498
_refine_ls_shift/su_max 0.000
_refine_ls_shift/su_mean 0.000
_refine_ls_structure_factor_coef Fsqd
_refine_ls_weighting_details 'calc w=1/[\s^2^(Fo^2^)+(0.0938P)^2^+18.1847P] where P=(Fo^2^+2Fc^2^)/3'
_refine_ls_weighting_scheme calc
_refine_ls_wR_factor_gt 0.1572
_refine_ls_wR_factor_ref 0.1668
_reflns_number_gt 9699
_reflns_number_total 13133
_reflns_threshold_expression >2sigma(I)
_cod_data_source_file am7b10795_si_002.cif
_cod_data_source_block JLU-liu46
_cod_depositor_comments
;
The following automatic conversions were performed:

'_symmetry_cell_setting' value 'Tetragonal' changed to 'tetragonal'
according to
/home/data/users/saulius/crontab/automatic-downloads/rss-feeds/ACS/lib/dictionaries/cif_core.dic
dictionary named 'cif_core.dic' version 2.4.2 from 2011-04-26.

'_exptl_crystal_density_meas' value 'none' was changed to '?' - the
value is perceived as not measured.

Automatic conversion script
Id: cif_fix_values 4973 2017-02-22 13:04:09Z antanas 

 Adding full bibliography for 4514203--4514204.cif.
;
_cod_original_sg_symbol_H-M P4/mnc
_cod_database_code 4514203
_platon_squeeze_void_probe_radius 1.20

loop_
_symmetry_equiv_pos_as_xyz
'x, y, z'
'-x, -y, z'
'-y, x, z'
'y, -x, z'
'-x+1/2, y+1/2, -z+1/2'
'x+1/2, -y+1/2, -z+1/2'
'y+1/2, x+1/2, -z+1/2'
'-y+1/2, -x+1/2, -z+1/2'
'-x, -y, -z'
'x, y, -z'
'y, -x, -z'
'-y, x, -z'
'x-1/2, -y-1/2, z-1/2'
'-x-1/2, y-1/2, z-1/2'
'-y-1/2, -x-1/2, z-1/2'
'y-1/2, x-1/2, z-1/2'

loop_
_atom_site_label
_atom_site_type_symbol
_atom_site_fract_x
_atom_site_fract_y
_atom_site_fract_z
_atom_site_U_iso_or_equiv
_atom_site_adp_type
_atom_site_occupancy
_atom_site_symmetry_multiplicity
_atom_site_calc_flag
_atom_site_refinement_flags
_atom_site_disorder_assembly
_atom_site_disorder_group
Cu1 Cu 0.110615(15) 0.250708(15) 0.193583(11) 0.03187(13) Uani 1 1 d . . .
Cu2 Cu 0.082984(15) 0.187391(15) 0.145250(11) 0.03259(13) Uani 1 1 d . . .
Cu3 Cu 0.36512(2) 0.13588(2) 0.0000 0.03396(17) Uani 1 2 d S . .
Cu4 Cu 0.27379(2) 0.10145(2) 0.0000 0.03425(17) Uani 1 2 d S . .
O1 O 0.3200(4) 0.2876(3) 0.1974(3) 0.062(2) Uani 0.50 1 d PU A 1
O1' O 0.3209(4) 0.2639(3) 0.2044(3) 0.062(2) Uani 0.50 1 d PU A 2
O2 O 0.16973(10) 0.25027(11) 0.16364(7) 0.0507(7) Uani 1 1 d . . .
O3 O 0.14615(9) 0.19969(10) 0.12216(7) 0.0461(7) Uani 1 1 d . . .
O4 O 0.34063(10) 0.17920(11) 0.03622(7) 0.0507(7) Uani 1 1 d . . .
O5 O 0.26380(10) 0.15055(11) 0.03539(7) 0.0530(8) Uani 1 1 d . A .
O6 O 0.31127(9) 0.36742(10) 0.28662(7) 0.0488(7) Uani 1 1 d . . .
O7 O 0.36424(9) 0.38451(10) 0.32830(7) 0.0455(7) Uani 1 1 d . . .
O8 O 0.54735(9) 0.25933(10) 0.28268(8) 0.0496(7) Uani 1 1 d . . .
O9 O 0.52758(9) 0.31469(11) 0.32253(7) 0.0514(8) Uani 1 1 d . . .
O10 O 0.0212(6) 0.4964(8) 0.0847(5) 0.061(3) Uani 0.25 1 d PU . 1
O10' O 0.0000 0.5000 0.0820(5) 0.061(3) Uani 0.50 2 d SPU . 2
O11 O 0.07909(11) 0.30017(10) 0.16491(8) 0.0521(8) Uani 1 1 d . . .
O12 O 0.05495(10) 0.24645(10) 0.12500(7) 0.0504(7) Uani 1 1 d . . .
O13 O -0.08583(11) 0.37544(10) 0.03533(8) 0.0553(8) Uani 1 1 d . . .
O14 O -0.05718(11) 0.29857(11) 0.03532(7) 0.0558(8) Uani 1 1 d . . .
O15 O 0.43898(18) 0.1660(2) 0.0000 0.0938(18) Uani 1 2 d S . .
O16 O 0.2001(5) 0.0735(6) 0.0000 0.078(4) Uani 0.50 2 d SPU B 1
O16' O 0.1980(7) 0.0746(8) -0.0151(5) 0.078(4) Uani 0.25 1 d PU . 2
O17 O 0.04533(14) 0.14186(13) 0.10782(9) 0.0791(11) Uani 1 1 d . . .
N1 N 0.35704(13) 0.25401(18) 0.15171(10) 0.0786(15) Uani 1 1 d . A .
H1 H 0.3850 0.2529 0.1415 0.094 Uiso 1 1 calc R . .
N2 N 0.40366(13) 0.27480(18) 0.19802(11) 0.0778(15) Uani 1 1 d . A .
H2 H 0.4280 0.2661 0.1854 0.093 Uiso 1 1 calc R . .
N3 N 0.00216(19) 0.45863(13) 0.13240(10) 0.0803(14) Uani 1 1 d . . .
H3 H 0.0046 0.4613 0.1542 0.096 Uiso 1 1 calc R . .
N4 N 0.14992(10) 0.29767(10) 0.22939(7) 0.0321(7) Uani 1 1 d . . .
C1 C 0.35734(16) 0.2697(2) 0.18459(13) 0.0680(15) Uani 1 1 d . . .
C2 C 0.31585(16) 0.2394(2) 0.13252(11) 0.0609(13) Uani 1 1 d . . .
C3 C 0.26753(15) 0.24315(18) 0.14368(11) 0.0576(12) Uani 1 1 d . A .
H3A H 0.2608 0.2579 0.1646 0.069 Uiso 1 1 calc R . .
C4 C 0.22918(14) 0.22498(16) 0.12379(10) 0.0445(9) Uani 1 1 d . . .
C5 C 0.23908(14) 0.20374(15) 0.09235(10) 0.0418(9) Uani 1 1 d . A .
H5 H 0.2136 0.1913 0.0791 0.050 Uiso 1 1 calc R . .
C6 C 0.28713(15) 0.20121(16) 0.08081(10) 0.0464(10) Uani 1 1 d . . .
C7 C 0.32547(16) 0.21912(18) 0.10068(11) 0.0557(12) Uani 1 1 d . A .
H7 H 0.3576 0.2175 0.0926 0.067 Uiso 1 1 calc R . .
C8 C 0.17771(13) 0.22537(14) 0.13772(10) 0.0379(9) Uani 1 1 d . A .
C9 C 0.29799(15) 0.17553(15) 0.04790(9) 0.0413(9) Uani 1 1 d . A .
C10 C 0.41463(15) 0.29324(19) 0.23104(12) 0.0577(12) Uani 1 1 d . . .
C11 C 0.38034(15) 0.32111(17) 0.24882(11) 0.0547(12) Uani 1 1 d . A .
H11 H 0.3499 0.3278 0.2391 0.066 Uiso 1 1 calc R . .
C12 C 0.39170(13) 0.33891(15) 0.28114(10) 0.0410(9) Uani 1 1 d . . .
C13 C 0.43728(13) 0.32979(14) 0.29569(10) 0.0414(9) Uani 1 1 d . A .
H13 H 0.4449 0.3426 0.3171 0.050 Uiso 1 1 calc R . .
C14 C 0.47138(13) 0.30163(15) 0.27833(10) 0.0431(9) Uani 1 1 d . . .
C15 C 0.45967(15) 0.28312(17) 0.24588(11) 0.0532(11) Uani 1 1 d . A .
H15 H 0.4824 0.2639 0.2342 0.064 Uiso 1 1 calc R . .
C16 C 0.35280(14) 0.36604(13) 0.30038(10) 0.0400(9) Uani 1 1 d . A .
C17 C 0.51923(13) 0.29067(15) 0.29541(11) 0.0417(9) Uani 1 1 d . A .
C18 C 0.0000 0.5000 0.11384(17) 0.0630(18) Uani 1 2 d S . .
C19 C 0.0007(2) 0.41138(15) 0.11840(12) 0.0613(13) Uani 1 1 d . . .
C20 C 0.02773(17) 0.37488(15) 0.13400(12) 0.0553(12) Uani 1 1 d . . .
H20 H 0.0453 0.3819 0.1538 0.066 Uiso 1 1 calc R . .
C21 C 0.02899(15) 0.32783(14) 0.12054(11) 0.0464(10) Uani 1 1 d . . .
C22 C 0.00131(15) 0.31698(15) 0.09143(10) 0.0462(10) Uani 1 1 d . . .
H22 H 0.0019 0.2854 0.0823 0.055 Uiso 1 1 calc R . .
C23 C -0.02703(16) 0.35311(15) 0.07599(11) 0.0497(10) Uani 1 1 d . . .
C24 C -0.02780(18) 0.40014(16) 0.08972(12) 0.0592(12) Uani 1 1 d . . .
H24 H -0.0474 0.4243 0.0798 0.071 Uiso 1 1 calc R . .
C25 C 0.05647(14) 0.28803(15) 0.13827(10) 0.0427(9) Uani 1 1 d . . .
C26 C -0.05890(16) 0.34160(15) 0.04655(10) 0.0459(10) Uani 1 1 d . . .
C27 C 0.1633(2) 0.34514(16) 0.21392(12) 0.0701(15) Uani 1 1 d . . .
H27A H 0.1336 0.3624 0.2071 0.084 Uiso 1 1 calc R . .
H27B H 0.1829 0.3394 0.1936 0.084 Uiso 1 1 calc R . .
C28 C 0.19580(16) 0.27231(16) 0.23912(14) 0.0629(14) Uani 1 1 d . . .
H28A H 0.2137 0.2631 0.2186 0.076 Uiso 1 1 calc R . .
H28B H 0.1878 0.2425 0.2515 0.076 Uiso 1 1 calc R . .
C29 C 0.12298(17) 0.3077(2) 0.26093(13) 0.0739(17) Uani 1 1 d . . .
H29A H 0.1130 0.2769 0.2713 0.089 Uiso 1 1 calc R . .
H29B H 0.0935 0.3264 0.2557 0.089 Uiso 1 1 calc R . .
N5 N -0.0375(4) 0.1451(3) 0.0861(3) 0.080 Uiso 0.50 1 d P . .
C30 C -0.0028(5) 0.1599(4) 0.1045(3) 0.080 Uiso 0.50 1 d P . .
C31 C -0.0824(4) 0.1616(4) 0.0851(3) 0.080 Uiso 0.50 1 d P . .

loop_
_atom_site_aniso_label
_atom_site_aniso_U_11
_atom_site_aniso_U_22
_atom_site_aniso_U_33
_atom_site_aniso_U_23
_atom_site_aniso_U_13
_atom_site_aniso_U_12
Cu1 0.0287(2) 0.0361(2) 0.0308(3) -0.01108(19) -0.00829(18) 0.00204(18)
Cu2 0.0297(2) 0.0372(2) 0.0308(2) -0.01129(19) -0.00722(18) 0.00311(18)
Cu3 0.0334(3) 0.0480(4) 0.0204(3) 0.000 0.000 -0.0096(3)
Cu4 0.0328(3) 0.0490(4) 0.0209(3) 0.000 0.000 -0.0088(3)
O1 0.048(2) 0.091(6) 0.048(4) -0.030(4) -0.002(2) 0.000(5)
O1' 0.048(2) 0.091(6) 0.048(4) -0.030(4) -0.002(2) 0.000(5)
O2 0.0367(14) 0.074(2) 0.0409(16) -0.0287(15) 0.0028(13) -0.0054(13)
O3 0.0388(14) 0.0607(17) 0.0390(16) -0.0191(13) 0.0031(12) -0.0065(13)
O4 0.0476(16) 0.073(2) 0.0319(15) -0.0104(14) 0.0068(13) -0.0129(14)
O5 0.0462(16) 0.077(2) 0.0362(16) -0.0200(15) 0.0043(13) -0.0041(15)
O6 0.0331(14) 0.0586(17) 0.0546(18) -0.0237(14) -0.0108(13) 0.0057(12)
O7 0.0406(15) 0.0574(17) 0.0385(16) -0.0150(13) -0.0106(12) 0.0122(12)
O8 0.0331(14) 0.0604(18) 0.0554(18) -0.0254(15) -0.0045(13) 0.0035(13)
O9 0.0299(14) 0.0727(19) 0.0517(18) -0.0251(16) -0.0036(13) 0.0087(13)
O10 0.066(8) 0.057(4) 0.060(4) -0.003(5) 0.005(6) -0.006(7)
O10' 0.066(8) 0.057(4) 0.060(4) -0.003(5) 0.005(6) -0.006(7)
O11 0.0633(18) 0.0419(15) 0.0512(19) -0.0036(13) -0.0285(15) 0.0070(13)
O12 0.0575(18) 0.0405(16) 0.0530(18) -0.0076(14) -0.0234(14) 0.0149(13)
O13 0.0674(19) 0.0510(17) 0.0474(18) 0.0006(14) -0.0245(15) 0.0099(14)
O14 0.070(2) 0.0544(18) 0.0429(17) -0.0053(14) -0.0237(15) 0.0105(15)
O15 0.050(3) 0.118(5) 0.113(5) 0.000 0.000 -0.031(3)
O16 0.054(3) 0.093(4) 0.087(9) 0.000 0.000 -0.025(3)
O16' 0.054(3) 0.093(4) 0.087(9) 0.000 0.000 -0.025(3)
O17 0.097(3) 0.076(2) 0.064(2) -0.0273(19) -0.021(2) -0.021(2)
N1 0.035(2) 0.150(4) 0.050(2) -0.044(3) 0.0035(18) -0.009(2)
N2 0.038(2) 0.138(4) 0.058(3) -0.053(3) -0.0037(18) 0.010(2)
N3 0.148(4) 0.040(2) 0.053(2) -0.0015(19) -0.034(3) 0.015(2)
N4 0.0334(15) 0.0314(15) 0.0315(17) -0.0094(13) -0.0091(13) -0.0019(12)
C1 0.040(2) 0.111(4) 0.052(3) -0.037(3) -0.001(2) 0.003(3)
C2 0.041(2) 0.103(4) 0.039(2) -0.028(3) 0.000(2) -0.005(2)
C3 0.041(2) 0.089(3) 0.042(2) -0.023(2) 0.001(2) 0.002(2)
C4 0.040(2) 0.060(3) 0.034(2) -0.0107(19) -0.0037(17) -0.0011(18)
C5 0.039(2) 0.058(2) 0.028(2) -0.0079(18) -0.0033(17) -0.0015(18)
C6 0.049(2) 0.067(3) 0.0233(19) -0.0111(19) 0.0010(18) -0.005(2)
C7 0.043(2) 0.085(3) 0.038(2) -0.016(2) 0.0046(19) 0.002(2)
C8 0.035(2) 0.047(2) 0.032(2) -0.0065(18) -0.0041(16) 0.0023(17)
C9 0.044(2) 0.058(2) 0.0225(19) -0.0022(18) -0.0015(17) 0.0012(19)
C10 0.042(2) 0.086(3) 0.045(3) -0.027(2) -0.005(2) 0.001(2)
C11 0.038(2) 0.078(3) 0.049(3) -0.024(2) -0.008(2) 0.004(2)
C12 0.033(2) 0.049(2) 0.040(2) -0.0080(18) -0.0030(17) 0.0034(17)
C13 0.035(2) 0.049(2) 0.039(2) -0.0101(19) -0.0030(17) -0.0025(17)
C14 0.0310(19) 0.057(2) 0.041(2) -0.0137(19) 0.0000(17) -0.0009(17)
C15 0.036(2) 0.075(3) 0.049(3) -0.024(2) 0.0001(19) 0.002(2)
C16 0.040(2) 0.036(2) 0.044(2) -0.0081(18) -0.0069(18) 0.0028(16)
C17 0.0257(18) 0.051(2) 0.048(2) -0.014(2) 0.0013(17) -0.0040(17)
C18 0.094(5) 0.049(4) 0.046(4) 0.000 0.000 -0.008(4)
C19 0.096(4) 0.035(2) 0.053(3) -0.004(2) -0.029(3) 0.016(2)
C20 0.074(3) 0.045(2) 0.047(3) -0.001(2) -0.026(2) 0.003(2)
C21 0.056(2) 0.038(2) 0.045(2) -0.0040(18) -0.020(2) 0.0025(18)
C22 0.052(2) 0.044(2) 0.043(2) -0.0017(18) -0.014(2) 0.0054(19)
C23 0.061(3) 0.043(2) 0.045(2) -0.0002(19) -0.015(2) 0.010(2)
C24 0.075(3) 0.047(2) 0.056(3) 0.003(2) -0.027(2) 0.011(2)
C25 0.042(2) 0.046(2) 0.041(2) 0.0001(19) -0.0134(19) 0.0080(18)
C26 0.058(3) 0.052(3) 0.027(2) 0.0054(19) -0.0103(19) 0.005(2)
C27 0.108(4) 0.052(3) 0.051(3) 0.009(2) -0.043(3) -0.030(3)
C28 0.058(3) 0.054(3) 0.077(3) -0.034(3) -0.038(3) 0.012(2)
C29 0.047(3) 0.117(4) 0.058(3) -0.049(3) 0.007(2) -0.030(3)

loop_
_atom_type_symbol
_atom_type_description
_atom_type_scat_dispersion_real
_atom_type_scat_dispersion_imag
_atom_type_scat_source
C C 0.0033 0.0016 'International Tables Vol C Tables 4.2.6.8 and 6.1.1.4'
H H 0.0000 0.0000 'International Tables Vol C Tables 4.2.6.8 and 6.1.1.4'
N N 0.0061 0.0033 'International Tables Vol C Tables 4.2.6.8 and 6.1.1.4'
O O 0.0106 0.0060 'International Tables Vol C Tables 4.2.6.8 and 6.1.1.4'
Cu Cu 0.3201 1.2651 'International Tables Vol C Tables 4.2.6.8 and 6.1.1.4'

loop_
_geom_angle_atom_site_label_1
_geom_angle_atom_site_label_2
_geom_angle_atom_site_label_3
_geom_angle
_geom_angle_site_symmetry_1
_geom_angle_site_symmetry_3
O6 Cu1 O11 163.74(11) 8 .
O6 Cu1 O8 87.73(12) 8 6_455
O11 Cu1 O8 89.03(13) . 6_455
O6 Cu1 O2 88.93(13) 8 .
O11 Cu1 O2 91.17(13) . .
O8 Cu1 O2 168.69(11) 6_455 .
O6 Cu1 N4 95.80(11) 8 .
O11 Cu1 N4 100.46(11) . .
O8 Cu1 N4 101.90(11) 6_455 .
O2 Cu1 N4 89.19(11) . .
O6 Cu1 Cu2 79.04(8) 8 .
O11 Cu1 Cu2 85.03(8) . .
O8 Cu1 Cu2 89.93(8) 6_455 .
O2 Cu1 Cu2 78.82(8) . .
N4 Cu1 Cu2 166.96(8) . .
O12 Cu2 O7 170.05(11) . 8
O12 Cu2 O9 89.12(13) . 6_455
O7 Cu2 O9 89.21(13) 8 6_455
O12 Cu2 O3 90.85(13) . .
O7 Cu2 O3 88.31(12) 8 .
O9 Cu2 O3 165.42(11) 6_455 .
O12 Cu2 O17 90.64(13) . .
O7 Cu2 O17 99.25(13) 8 .
O9 Cu2 O17 93.13(13) 6_455 .
O3 Cu2 O17 101.44(13) . .
O12 Cu2 Cu1 82.31(8) . .
O7 Cu2 Cu1 87.75(8) 8 .
O9 Cu2 Cu1 77.27(8) 6_455 .
O3 Cu2 Cu1 88.28(8) . .
O17 Cu2 Cu1 168.11(11) . .
O4 Cu3 O4 92.64(18) 10 .
O4 Cu3 O13 87.48(13) 10 11
O4 Cu3 O13 167.46(12) . 11
O4 Cu3 O13 167.46(12) 10 4
O4 Cu3 O13 87.48(13) . 4
O13 Cu3 O13 89.71(19) 11 4
O4 Cu3 O15 95.03(14) 10 .
O4 Cu3 O15 95.03(14) . .
O13 Cu3 O15 97.46(14) 11 .
O13 Cu3 O15 97.46(14) 4 .
O4 Cu3 Cu4 83.92(8) 10 .
O4 Cu3 Cu4 83.92(8) . .
O13 Cu3 Cu4 83.62(8) 11 .
O13 Cu3 Cu4 83.62(8) 4 .
O15 Cu3 Cu4 178.46(17) . .
O5 Cu4 O5 90.91(19) 10 .
O5 Cu4 O14 88.14(14) 10 11
O5 Cu4 O14 167.53(12) . 11
O5 Cu4 O14 167.53(12) 10 4
O5 Cu4 O14 88.14(14) . 4
O14 Cu4 O14 90.1(2) 11 4
O5 Cu4 O16 96.5(3) 10 .
O5 Cu4 O16 96.5(3) . .
O14 Cu4 O16 96.0(3) 11 .
O14 Cu4 O16 96.0(3) 4 .
O5 Cu4 O16' 106.3(6) 10 10
O5 Cu4 O16' 84.7(5) . 10
O14 Cu4 O16' 107.5(5) 11 10
O14 Cu4 O16' 86.0(6) 4 10
O16 Cu4 O16' 15.2(5) . 10
O5 Cu4 O16' 84.7(5) 10 .
O5 Cu4 O16' 106.3(6) . .
O14 Cu4 O16' 86.0(6) 11 .
O14 Cu4 O16' 107.5(5) 4 .
O16 Cu4 O16' 15.2(5) . .
O16' Cu4 O16' 30.3(10) 10 .
O5 Cu4 Cu3 83.59(8) 10 .
O5 Cu4 Cu3 83.59(8) . .
O14 Cu4 Cu3 83.95(9) 11 .
O14 Cu4 Cu3 83.95(9) 4 .
O16 Cu4 Cu3 179.9(5) . .
O16' Cu4 Cu3 164.8(5) 10 .
O16' Cu4 Cu3 164.8(5) . .
C8 O2 Cu1 128.8(3) . .
C8 O3 Cu2 117.7(2) . .
C9 O4 Cu3 122.1(3) . .
C9 O5 Cu4 123.2(3) . .
C16 O6 Cu1 128.2(3) . 8
C16 O7 Cu2 117.9(2) . 8
C17 O8 Cu1 116.1(2) . 6
C17 O9 Cu2 131.3(2) . 6
O10 O10 C18 62.9(7) 2_565 .
C25 O11 Cu1 120.8(3) . .
C25 O12 Cu2 124.5(3) . .
C26 O13 Cu3 123.1(3) . 3
C26 O14 Cu4 123.3(3) . 3
O16' O16' Cu4 74.9(5) 10 .
C30 O17 Cu2 107.6(5) . .
C1 N1 C2 126.9(4) . .
C1 N1 H1 116.5 . .
C2 N1 H1 116.5 . .
C1 N2 C10 125.3(4) . .
C1 N2 H2 117.4 . .
C10 N2 H2 117.4 . .
C18 N3 C19 123.9(4) . .
C18 N3 H3 118.0 . .
C19 N3 H3 118.0 . .
C29 N4 C27 107.9(4) . .
C29 N4 C28 107.1(4) . .
C27 N4 C28 107.9(4) . .
C29 N4 Cu1 114.0(2) . .
C27 N4 Cu1 111.8(2) . .
C28 N4 Cu1 107.9(2) . .
O1 C1 O1' 32.4(6) . .
O1 C1 N1 120.4(7) . .
O1' C1 N1 122.4(6) . .
O1 C1 N2 124.1(6) . .
O1' C1 N2 119.8(7) . .
N1 C1 N2 113.6(4) . .
C7 C2 C3 119.4(4) . .
C7 C2 N1 116.2(4) . .
C3 C2 N1 124.4(4) . .
C2 C3 C4 120.4(4) . .
C2 C3 H3A 119.8 . .
C4 C3 H3A 119.8 . .
C5 C4 C3 119.9(4) . .
C5 C4 C8 120.4(3) . .
C3 C4 C8 119.5(3) . .
C6 C5 C4 119.6(4) . .
C6 C5 H5 120.2 . .
C4 C5 H5 120.2 . .
C5 C6 C7 120.6(4) . .
C5 C6 C9 119.4(3) . .
C7 C6 C9 119.9(4) . .
C2 C7 C6 120.0(4) . .
C2 C7 H7 120.0 . .
C6 C7 H7 120.0 . .
O2 C8 O3 125.3(3) . .
O2 C8 C4 117.7(3) . .
O3 C8 C4 117.0(3) . .
O4 C9 O5 126.1(4) . .
O4 C9 C6 117.4(4) . .
O5 C9 C6 116.4(3) . .
C15 C10 C11 119.5(4) . .
C15 C10 N2 119.9(4) . .
C11 C10 N2 120.6(4) . .
C10 C11 C12 119.8(4) . .
C10 C11 H11 120.1 . .
C12 C11 H11 120.1 . .
C13 C12 C11 120.7(4) . .
C13 C12 C16 121.0(3) . .
C11 C12 C16 118.3(3) . .
C14 C13 C12 119.8(4) . .
C14 C13 H13 120.1 . .
C12 C13 H13 120.1 . .
C13 C14 C15 119.5(4) . .
C13 C14 C17 118.4(3) . .
C15 C14 C17 122.1(3) . .
C10 C15 C14 120.7(4) . .
C10 C15 H15 119.7 . .
C14 C15 H15 119.7 . .
O7 C16 O6 126.3(4) . .
O7 C16 C12 117.8(3) . .
O6 C16 C12 115.9(3) . .
O8 C17 O9 125.2(3) . .
O8 C17 C14 119.4(3) . .
O9 C17 C14 115.4(3) . .
O10' C18 O10 27.1(7) . 2_565
O10' C18 O10 27.1(7) . .
O10 C18 O10 54.1(15) 2_565 .
O10' C18 N3 122.8(3) . .
O10 C18 N3 124.5(10) 2_565 .
O10 C18 N3 113.5(10) . .
O10' C18 N3 122.8(3) . 2_565
O10 C18 N3 113.5(10) 2_565 2_565
O10 C18 N3 124.5(10) . 2_565
N3 C18 N3 114.4(6) . 2_565
C20 C19 N3 118.3(4) . .
C20 C19 C24 119.6(4) . .
N3 C19 C24 122.1(4) . .
C19 C20 C21 120.7(4) . .
C19 C20 H20 119.6 . .
C21 C20 H20 119.6 . .
C20 C21 C22 119.5(4) . .
C20 C21 C25 120.5(4) . .
C22 C21 C25 119.8(3) . .
C23 C22 C21 120.3(4) . .
C23 C22 H22 119.8 . .
C21 C22 H22 119.8 . .
C22 C23 C24 119.5(4) . .
C22 C23 C26 121.1(4) . .
C24 C23 C26 119.3(4) . .
C23 C24 C19 120.3(4) . .
C23 C24 H24 119.9 . .
C19 C24 H24 119.9 . .
O12 C25 O11 127.0(3) . .
O12 C25 C21 116.7(3) . .
O11 C25 C21 116.3(3) . .
O14 C26 O13 125.8(4) . .
O14 C26 C23 116.8(3) . .
O13 C26 C23 117.4(4) . .
N4 C27 C29 111.1(4) . 8
N4 C27 H27A 109.4 . .
C29 C27 H27A 109.4 8 .
N4 C27 H27B 109.4 . .
C29 C27 H27B 109.4 8 .
H27A C27 H27B 108.0 . .
N4 C28 C28 111.51(19) . 8
N4 C28 H28A 109.3 . .
C28 C28 H28A 109.3 8 .
N4 C28 H28B 109.3 . .
C28 C28 H28B 109.3 8 .
H28A C28 H28B 108.0 . .
N4 C29 C27 110.8(3) . 8
N4 C29 H29A 109.5 . .
C27 C29 H29A 109.5 8 .
N4 C29 H29B 109.5 . .
C27 C29 H29B 109.5 8 .
H29A C29 H29B 108.1 . .
C30 N5 C31 127.9(11) . .
N5 C30 O17 130.0(11) . .

loop_
_geom_bond_atom_site_label_1
_geom_bond_atom_site_label_2
_geom_bond_distance
_geom_bond_site_symmetry_2
Cu1 O6 1.949(3) 8
Cu1 O11 1.950(3) .
Cu1 O8 1.975(3) 6_455
Cu1 O2 1.990(3) .
Cu1 N4 2.177(3) .
Cu1 Cu2 2.6663(6) .
Cu2 O12 1.947(3) .
Cu2 O7 1.956(3) 8
Cu2 O9 1.966(3) 6_455
Cu2 O3 1.970(3) .
Cu2 O17 2.175(3) .
Cu3 O4 1.960(3) 10
Cu3 O4 1.960(3) .
Cu3 O13 1.961(3) 11
Cu3 O13 1.961(3) 4
Cu3 O15 2.170(5) .
Cu3 Cu4 2.6548(9) .
Cu4 O5 1.943(3) 10
Cu4 O5 1.943(3) .
Cu4 O14 1.953(3) 11
Cu4 O14 1.953(3) 4
Cu4 O16 2.144(14) .
Cu4 O16' 2.264(18) 10
Cu4 O16' 2.264(18) .
O1 C1 1.233(12) .
O1' C1 1.267(12) .
O2 C8 1.239(4) .
O3 C8 1.263(4) .
O4 C9 1.251(5) .
O5 C9 1.251(5) .
O6 C16 1.252(4) .
O6 Cu1 1.949(3) 8
O7 C16 1.242(4) .
O7 Cu2 1.956(3) 8
O8 C17 1.249(4) .
O8 Cu1 1.975(3) 6
O9 C17 1.267(4) .
O9 Cu2 1.966(3) 6
O10 O10 1.17(3) 2_565
O10 C18 1.28(2) .
O10' C18 1.245(19) .
O11 C25 1.255(5) .
O12 C25 1.245(5) .
O13 C26 1.255(5) .
O13 Cu3 1.961(3) 3
O14 C26 1.251(5) .
O14 Cu4 1.953(3) 3
O16' O16' 1.18(4) 10
O17 C30 1.403(12) .
N1 C1 1.356(6) .
N1 C2 1.406(5) .
N1 H1 0.8600 .
N2 C1 1.372(6) .
N2 C10 1.418(6) .
N2 H2 0.8600 .
N3 C18 1.341(5) .
N3 C19 1.398(5) .
N3 H3 0.8600 .
N4 C29 1.461(5) .
N4 C27 1.472(5) .
N4 C28 1.476(5) .
C2 C7 1.387(6) .
C2 C3 1.389(6) .
C3 C4 1.392(6) .
C3 H3A 0.9300 .
C4 C5 1.386(5) .
C4 C8 1.502(5) .
C5 C6 1.384(5) .
C5 H5 0.9300 .
C6 C7 1.389(6) .
C6 C9 1.495(5) .
C7 H7 0.9300 .
C10 C15 1.383(6) .
C10 C11 1.389(6) .
C11 C12 1.389(5) .
C11 H11 0.9300 .
C12 C13 1.387(5) .
C12 C16 1.494(5) .
C13 C14 1.381(5) .
C13 H13 0.9300 .
C14 C15 1.403(5) .
C14 C17 1.493(5) .
C15 H15 0.9300 .
C18 O10 1.28(2) 2_565
C18 N3 1.341(5) 2_565
C19 C20 1.377(6) .
C19 C24 1.399(6) .
C20 C21 1.384(6) .
C20 H20 0.9300 .
C21 C22 1.397(5) .
C21 C25 1.487(5) .
C22 C23 1.387(5) .
C22 H22 0.9300 .
C23 C24 1.388(6) .
C23 C26 1.476(6) .
C24 H24 0.9300 .
C27 C29 1.531(6) 8
C27 H27A 0.9700 .
C27 H27B 0.9700 .
C28 C28 1.493(7) 8
C28 H28A 0.9700 .
C28 H28B 0.9700 .
C29 C27 1.531(6) 8
C29 H29A 0.9700 .
C29 H29B 0.9700 .
N5 C30 1.253(14) .
N5 C31 1.302(13) .

loop_
_platon_squeeze_void_nr
_platon_squeeze_void_average_x
_platon_squeeze_void_average_y
_platon_squeeze_void_average_z
_platon_squeeze_void_volume
_platon_squeeze_void_count_electrons
_platon_squeeze_void_content
1 -0.004 -0.018 -0.005 18607 3461 ' '
